data_2223103
loop_
_publ_author_name
'Wang, De-Cai'
'Ge, Tao'
'Wu, Wen-Yuan'
'Xu, Wei'
'Yang, Zheng'

_publ_section_title
;
 (4<i>S</i>,5<i>S</i>)-2-(3-Methoxyphenyl)-1,3-dioxolane-4,5-dicarboxamide
;
_journal_coeditor_code HK2731
_journal_issue 9
_journal_name_full 'Acta Crystallographica Section E'
_journal_page_first o2230
_journal_paper_doi 10.1107/S1600536809032991
_journal_volume 65
_journal_year 2009
_chemical_formula_iupac 'C12 H14 N2 O5'
_chemical_formula_moiety 'C12 H14 N2 O5'
_chemical_formula_sum 'C12 H14 N2 O5'
_chemical_formula_weight 266.25
_chemical_name_systematic
;
(4<i>S</i>,5<i>S</i>)-2-(3-Methoxyphenyl)-1,3-dioxolane-4,5-dicarboxamide
;
_space_group_IT_number 19
_symmetry_cell_setting orthorhombic
_symmetry_space_group_name_Hall 'P 2ac 2ab'
_symmetry_space_group_name_H-M 'P 21 21 21'
_atom_sites_solution_hydrogens geom
_atom_sites_solution_primary direct
_atom_sites_solution_secondary difmap
_audit_creation_method SHELXL-97
_cell_angle_alpha 90.00
_cell_angle_beta 90.00
_cell_angle_gamma 90.00
_cell_formula_units_Z 4
_cell_length_a 9.2340(18)
_cell_length_b 9.852(2)
_cell_length_c 14.266(3)
_cell_measurement_reflns_used 25
_cell_measurement_temperature 294(2)
_cell_measurement_theta_max 13
_cell_measurement_theta_min 9
_cell_volume 1297.8(5)
_computing_cell_refinement 'CAD-4 Software (Enraf--Nonius, 1989)'
_computing_data_collection 'CAD-4 Software (Enraf--Nonius, 1989)'
_computing_data_reduction 'XCAD4 (Harms & Wocadlo, 1995)'
_computing_molecular_graphics 'SHELXTL (Sheldrick, 2008)'
_computing_publication_material 'SHELXTL (Sheldrick, 2008) and PLATON (Spek, 2009)'
_computing_structure_refinement 'SHELXTL (Sheldrick, 2008)'
_computing_structure_solution 'SHELXTL (Sheldrick, 2008)'
_diffrn_ambient_temperature 294(2)
_diffrn_measured_fraction_theta_full 0.999
_diffrn_measured_fraction_theta_max 0.999
_diffrn_measurement_device_type 'Enraf--Nonius CAD-4'
_diffrn_measurement_method \w/2\q
_diffrn_radiation_monochromator graphite
_diffrn_radiation_source 'fine-focus sealed tube'
_diffrn_radiation_type MoK\a
_diffrn_radiation_wavelength 0.71073
_diffrn_reflns_av_R_equivalents 0.0271
_diffrn_reflns_av_sigmaI/netI 0.0316
_diffrn_reflns_limit_h_max 0
_diffrn_reflns_limit_h_min -11
_diffrn_reflns_limit_k_max 11
_diffrn_reflns_limit_k_min -11
_diffrn_reflns_limit_l_max 0
_diffrn_reflns_limit_l_min -17
_diffrn_reflns_number 2599
_diffrn_reflns_theta_full 25.30
_diffrn_reflns_theta_max 25.30
_diffrn_reflns_theta_min 2.51
_diffrn_standards_decay_% 1
_diffrn_standards_interval_time 120
_diffrn_standards_number 3
_exptl_absorpt_coefficient_mu 0.107
_exptl_absorpt_correction_T_max 0.9793
_exptl_absorpt_correction_T_min 0.9712
_exptl_absorpt_correction_type psi-scan
_exptl_absorpt_process_details '(North <i>et al.</i>,  1968)'
_exptl_crystal_colour colorless
_exptl_crystal_density_diffrn 1.363
_exptl_crystal_density_method 'not measured'
_exptl_crystal_description block
_exptl_crystal_F_000 560
_exptl_crystal_size_max 0.30
_exptl_crystal_size_mid 0.20
_exptl_crystal_size_min 0.20
_refine_diff_density_max 0.313
_refine_diff_density_min -0.399
_refine_ls_extinction_method none
_refine_ls_goodness_of_fit_ref 1.330
_refine_ls_hydrogen_treatment constr
_refine_ls_matrix_type full
_refine_ls_number_parameters 170
_refine_ls_number_reflns 1378
_refine_ls_number_restraints 0
_refine_ls_restrained_S_all 1.330
_refine_ls_R_factor_all 0.0592
_refine_ls_R_factor_gt 0.0495
_refine_ls_shift/su_max 0.000
_refine_ls_shift/su_mean 0.000
_refine_ls_structure_factor_coef Fsqd
_refine_ls_weighting_details 'calc w=1/[\s^2^(Fo^2^)+(0.0632P)^2^+0.0799P] where P=(Fo^2^+2Fc^2^)/3'
_refine_ls_weighting_scheme calc
_refine_ls_wR_factor_gt 0.1230
_refine_ls_wR_factor_ref 0.1321
_reflns_number_gt 1157
_reflns_number_total 1378
_reflns_threshold_expression I>2\s(I)
_cod_data_source_file hk2731.cif
_cod_data_source_block I
_cod_database_code 2223103
_cod_database_fobs_code 2223103

loop_
_symmetry_equiv_pos_as_xyz
'x, y, z'
'-x+1/2, -y, z+1/2'
'-x, y+1/2, -z+1/2'
'x+1/2, -y+1/2, -z'

loop_
_atom_site_type_symbol
_atom_site_label
_atom_site_fract_x
_atom_site_fract_y
_atom_site_fract_z
_atom_site_U_iso_or_equiv
_atom_site_adp_type
_atom_site_calc_flag
_atom_site_refinement_flags
_atom_site_occupancy
_atom_site_disorder_assembly
_atom_site_disorder_group
O O1 0.6259(4) 0.9009(4) -0.2515(2) 0.085(2) Uani d . 1 . .
O O2 0.5311(3) 0.7583(2) 0.08959(15) 0.0374(6) Uani d . 1 . .
O O3 0.7763(3) 0.7304(2) 0.10000(19) 0.0431(6) Uani d . 1 . .
O O4 0.6719(5) 0.3876(3) 0.0578(3) 0.0835(13) Uani d . 1 . .
O O5 0.5534(3) 0.5637(2) 0.30153(17) 0.0495(7) Uani d . 1 . .
N N1 0.8069(4) 0.5351(3) -0.0253(2) 0.0600(11) Uani d . 1 . .
H H1A 0.8224 0.4786 -0.0701 0.072 Uiso calc R 1 . .
H H1B 0.8429 0.6155 -0.0279 0.072 Uiso calc R 1 . .
N N2 0.4593(4) 0.7713(3) 0.2737(2) 0.0461(8) Uani d . 1 . .
H H2A 0.4389 0.7854 0.3317 0.055 Uiso calc R 1 . .
H H2B 0.4395 0.8322 0.2324 0.055 Uiso calc R 1 . .
C C1 0.5709(6) 0.7727(7) -0.2635(3) 0.093(12) Uani d . 1 . .
H H1C 0.5441 0.7602 -0.3280 0.140 Uiso calc R 1 . .
H H1D 0.4871 0.7613 -0.2245 0.140 Uiso calc R 1 . .
H H1E 0.6429 0.7069 -0.2466 0.140 Uiso calc R 1 . .
C C2 0.6605(5) 0.9407(5) -0.1622(3) 0.0582(12) Uani d . 1 . .
C C3 0.7152(6) 1.0709(5) -0.1530(3) 0.0679(15) Uani d . 1 . .
H H3A 0.7253 1.1252 -0.2059 0.081 Uiso calc R 1 . .
C C4 0.7541(8) 1.1201(4) -0.0684(4) 0.0788(18) Uani d . 1 . .
H H4A 0.7932 1.2068 -0.0638 0.095 Uiso calc R 1 . .
C C5 0.7366(6) 1.0431(4) 0.0109(3) 0.0581(12) Uani d . 1 . .
H H5A 0.7614 1.0782 0.0692 0.070 Uiso calc R 1 . .
C C6 0.6820(4) 0.9131(3) 0.0036(2) 0.0380(8) Uani d . 1 . .
C C7 0.6436(4) 0.8611(4) -0.0833(2) 0.0444(9) Uani d . 1 . .
H H7A 0.6069 0.7735 -0.0883 0.053 Uiso calc R 1 . .
C C8 0.6654(4) 0.8314(3) 0.0910(2) 0.0355(8) Uani d . 1 . .
H H8A 0.6676 0.8918 0.1456 0.043 Uiso calc R 1 . .
C C9 0.5521(4) 0.6389(3) 0.1436(2) 0.0334(8) Uani d . 1 . .
H H9A 0.4904 0.5665 0.1186 0.040 Uiso calc R 1 . .
C C10 0.7109(4) 0.6039(3) 0.1246(3) 0.0385(8) Uani d . 1 . .
H H10A 0.7553 0.5695 0.1823 0.046 Uiso calc R 1 . .
C C11 0.7276(5) 0.4985(4) 0.0474(3) 0.0469(10) Uani d . 1 . .
C C12 0.5210(4) 0.6565(3) 0.2480(3) 0.0349(8) Uani d . 1 . .

loop_
_atom_site_aniso_label
_atom_site_aniso_U_11
_atom_site_aniso_U_22
_atom_site_aniso_U_33
_atom_site_aniso_U_12
_atom_site_aniso_U_13
_atom_site_aniso_U_23
O1 0.076(2) 0.142(3) 0.0376(13) -0.018(2) -0.0052(15) 0.0087(18)
O2 0.0403(13) 0.0370(12) 0.0349(12) -0.0019(11) -0.0030(12) 0.0073(11)
O3 0.0365(13) 0.0359(12) 0.0569(16) 0.0001(11) -0.0015(12) 0.0047(12)
O4 0.128(3) 0.0379(16) 0.084(2) -0.0130(19) 0.065(2) -0.0087(16)
O5 0.0698(18) 0.0423(13) 0.0363(13) 0.0070(14) 0.0056(14) 0.0088(11)
N1 0.084(3) 0.0436(18) 0.053(2) -0.0035(19) 0.038(2) -0.0072(16)
N2 0.0574(19) 0.0420(16) 0.0390(17) 0.0054(17) 0.0148(15) 0.0005(13)
C1 0.065(3) 0.165(7) 0.049(2) -0.063(4) 0.031(2) -0.035(4)
C2 0.047(2) 0.093(3) 0.0348(19) 0.010(3) 0.0024(18) 0.009(2)
C3 0.091(4) 0.053(3) 0.060(3) 0.021(3) 0.029(3) 0.023(2)
C4 0.136(5) 0.034(2) 0.066(3) 0.001(3) 0.046(3) 0.008(2)
C5 0.088(3) 0.036(2) 0.050(2) -0.003(2) 0.017(2) -0.0037(18)
C6 0.044(2) 0.0334(17) 0.0366(18) 0.0001(15) 0.0056(16) 0.0035(15)
C7 0.043(2) 0.052(2) 0.0388(19) -0.0026(18) 0.0046(18) 0.0007(18)
C8 0.0388(18) 0.0318(16) 0.0360(17) 0.0027(14) -0.0012(17) 0.0020(15)
C9 0.0400(19) 0.0285(16) 0.0318(17) -0.0028(15) -0.0019(16) 0.0024(13)
C10 0.044(2) 0.0333(17) 0.0381(18) 0.0026(16) 0.0075(16) 0.0042(15)
C11 0.059(3) 0.0342(18) 0.048(2) 0.0034(18) 0.023(2) 0.0064(16)
C12 0.0405(19) 0.0309(16) 0.0332(15) -0.0022(15) 0.0019(16) -0.0011(15)

loop_
_atom_type_symbol
_atom_type_description
_atom_type_scat_dispersion_real
_atom_type_scat_dispersion_imag
_atom_type_scat_source
C C 0.0033 0.0016 'International Tables Vol C Tables 4.2.6.8 and 6.1.1.4'
H H 0.0000 0.0000 'International Tables Vol C Tables 4.2.6.8 and 6.1.1.4'
N N 0.0061 0.0033 'International Tables Vol C Tables 4.2.6.8 and 6.1.1.4'
O O 0.0106 0.0060 'International Tables Vol C Tables 4.2.6.8 and 6.1.1.4'

loop_
_geom_angle_atom_site_label_1
_geom_angle_atom_site_label_2
_geom_angle_atom_site_label_3
_geom_angle_site_symmetry_1
_geom_angle_site_symmetry_3
_geom_angle
_geom_angle_publ_flag
C2 O1 C1 . . 117.8(4) ?
C9 O2 C8 . . 106.9(2) ?
C10 O3 C8 . . 109.0(3) ?
C11 N1 H1A . . 120.0 ?
C11 N1 H1B . . 120.0 ?
H1A N1 H1B . . 120.0 ?
C12 N2 H2A . . 120.0 ?
C12 N2 H2B . . 120.0 ?
H2A N2 H2B . . 120.0 ?
O1 C1 H1C . . 109.5 ?
O1 C1 H1D . . 109.5 ?
H1C C1 H1D . . 109.5 ?
O1 C1 H1E . . 109.5 ?
H1C C1 H1E . . 109.5 ?
H1D C1 H1E . . 109.5 ?
O1 C2 C7 . . 124.7(5) ?
O1 C2 C3 . . 115.9(4) ?
C7 C2 C3 . . 119.4(4) ?
C4 C3 C2 . . 120.9(4) ?
C4 C3 H3A . . 119.5 ?
C2 C3 H3A . . 119.5 ?
C3 C4 C5 . . 120.5(4) ?
C3 C4 H4A . . 119.7 ?
C5 C4 H4A . . 119.7 ?
C4 C5 C6 . . 119.6(4) ?
C4 C5 H5A . . 120.2 ?
C6 C5 H5A . . 120.2 ?
C5 C6 C7 . . 120.2(3) ?
C5 C6 C8 . . 118.4(3) ?
C7 C6 C8 . . 121.4(3) ?
C2 C7 C6 . . 119.3(4) ?
C2 C7 H7A . . 120.3 ?
C6 C7 H7A . . 120.3 ?
O2 C8 O3 . . 105.6(2) ?
O2 C8 C6 . . 110.4(3) ?
O3 C8 C6 . . 112.1(3) ?
O2 C8 H8A . . 109.6 ?
O3 C8 H8A . . 109.6 ?
C6 C8 H8A . . 109.6 ?
O2 C9 C12 . . 114.2(3) ?
O2 C9 C10 . . 102.8(3) ?
C12 C9 C10 . . 112.2(3) ?
O2 C9 H9A . . 109.1 ?
C12 C9 H9A . . 109.1 ?
C10 C9 H9A . . 109.1 ?
O3 C10 C11 . . 112.0(3) ?
O3 C10 C9 . . 104.6(3) ?
C11 C10 C9 . . 112.3(3) ?
O3 C10 H10A . . 109.3 ?
C11 C10 H10A . . 109.3 ?
C9 C10 H10A . . 109.3 ?
O4 C11 N1 . . 125.1(4) ?
O4 C11 C10 . . 118.8(3) ?
N1 C11 C10 . . 116.0(3) ?
O5 C12 N2 . . 124.9(3) ?
O5 C12 C9 . . 118.4(3) ?
N2 C12 C9 . . 116.7(3) ?

loop_
_geom_bond_atom_site_label_1
_geom_bond_atom_site_label_2
_geom_bond_site_symmetry_2
_geom_bond_distance
_geom_bond_publ_flag
O1 C1 . 1.372(7) ?
O1 C2 . 1.371(5) ?
O2 C8 . 1.434(4) ?
O2 C9 . 1.419(4) ?
O3 C8 . 1.434(4) ?
O3 C10 . 1.429(4) ?
O4 C11 . 1.217(5) ?
O5 C12 . 1.228(4) ?
N1 C11 . 1.320(5) ?
N1 H1A . 0.8600 ?
N1 H1B . 0.8600 ?
N2 C12 . 1.318(4) ?
N2 H2A . 0.8600 ?
N2 H2B . 0.8600 ?
C1 H1C . 0.9600 ?
C1 H1D . 0.9600 ?
C1 H1E . 0.9600 ?
C2 C7 . 1.380(5) ?
C2 C3 . 1.385(7) ?
C3 C4 . 1.350(8) ?
C3 H3A . 0.9300 ?
C4 C5 . 1.371(6) ?
C4 H4A . 0.9300 ?
C5 C6 . 1.380(5) ?
C5 H5A . 0.9300 ?
C6 C7 . 1.387(5) ?
C6 C8 . 1.492(5) ?
C7 H7A . 0.9300 ?
C8 H8A . 0.9800 ?
C9 C12 . 1.527(5) ?
C9 C10 . 1.531(5) ?
C9 H9A . 0.9800 ?
C10 C11 . 1.521(5) ?
C10 H10A . 0.9800 ?

loop_
_geom_hbond_atom_site_label_D
_geom_hbond_atom_site_label_H
_geom_hbond_atom_site_label_A
_geom_hbond_site_symmetry_A
_geom_hbond_distance_DH
_geom_hbond_distance_HA
_geom_hbond_distance_DA
_geom_hbond_angle_DHA
N2 H2B O5 3_655 0.86 2.33 3.076(4) 145
N2 H2A O4 3_655 0.86 2.13 2.926(4) 153
N1 H1B O2 4_565 0.86 2.31 3.045(4) 143
N1 H1A O5 2_664 0.86 2.20 2.952(4) 146
C9 H9A Cg1 3_556 0.98 2.82 3.640(4) 141

loop_
_geom_torsion_atom_site_label_1
_geom_torsion_atom_site_label_2
_geom_torsion_atom_site_label_3
_geom_torsion_atom_site_label_4
_geom_torsion_site_symmetry_1
_geom_torsion_site_symmetry_2
_geom_torsion_site_symmetry_3
_geom_torsion_site_symmetry_4
_geom_torsion
_geom_torsion_publ_flag
C1 O1 C2 C7 . . . . -0.1(7) ?
C1 O1 C2 C3 . . . . -179.8(5) ?
O1 C2 C3 C4 . . . . -179.3(5) ?
C7 C2 C3 C4 . . . . 1.0(8) ?
C2 C3 C4 C5 . . . . -1.7(9) ?
C3 C4 C5 C6 . . . . 1.6(8) ?
C4 C5 C6 C7 . . . . -0.7(7) ?
C4 C5 C6 C8 . . . . 179.5(5) ?
O1 C2 C7 C6 . . . . -179.7(4) ?
C3 C2 C7 C6 . . . . -0.1(6) ?
C5 C6 C7 C2 . . . . -0.1(6) ?
C8 C6 C7 C2 . . . . 179.8(4) ?
C9 O2 C8 O3 . . . . 29.8(3) ?
C9 O2 C8 C6 . . . . 151.1(3) ?
C10 O3 C8 O2 . . . . -12.7(3) ?
C10 O3 C8 C6 . . . . -132.9(3) ?
C5 C6 C8 O2 . . . . 138.5(4) ?
C7 C6 C8 O2 . . . . -41.3(4) ?
C5 C6 C8 O3 . . . . -104.0(4) ?
C7 C6 C8 O3 . . . . 76.1(4) ?
C8 O2 C9 C12 . . . . 88.2(3) ?
C8 O2 C9 C10 . . . . -33.7(3) ?
C8 O3 C10 C11 . . . . 114.2(3) ?
C8 O3 C10 C9 . . . . -7.6(4) ?
O2 C9 C10 O3 . . . . 25.2(3) ?
C12 C9 C10 O3 . . . . -98.0(3) ?
O2 C9 C10 C11 . . . . -96.5(3) ?
C12 C9 C10 C11 . . . . 140.3(3) ?
O3 C10 C11 O4 . . . . -177.2(4) ?
C9 C10 C11 O4 . . . . -59.9(5) ?
O3 C10 C11 N1 . . . . 4.8(5) ?
C9 C10 C11 N1 . . . . 122.1(4) ?
O2 C9 C12 O5 . . . . -171.1(3) ?
C10 C9 C12 O5 . . . . -54.6(4) ?
O2 C9 C12 N2 . . . . 9.5(5) ?
C10 C9 C12 N2 . . . . 126.1(3) ?

loop_
_cod_related_entry_id
_cod_related_entry_database
_cod_related_entry_code
1 ChemSpider 24743140
